data_2240539
loop_
_publ_author_name
'Savithri, M. P.'
'Yuvaraj, P. S.'
'Reddy, B. S. R.'
'Raja, R.'
'SubbiahPandi, A.'

_publ_section_title
;
 Crystal structure of methyl
 1-methyl-2-oxospiro[indoline-3,2'-oxirane]-3'-carboxylate
;
_journal_coeditor_code HB7369
_journal_issue 5
_journal_name_full 'Acta Crystallographica Section E'
_journal_page_first o274
_journal_page_last o275
_journal_paper_doi 10.1107/S2056989015006398
_journal_volume 71
_journal_year 2015
_chemical_formula_iupac 'C12 H11 N O4'
_chemical_formula_moiety 'C12 H11 N O4'
_chemical_formula_sum 'C12 H11 N O4'
_chemical_formula_weight 233.22
_chemical_name_systematic
;
Methyl 1-methyl-2-oxospiro[indoline-3,2'-oxirane]-3'-carboxylate
;
_space_group_IT_number 2
_symmetry_cell_setting triclinic
_symmetry_space_group_name_Hall '-P 1'
_symmetry_space_group_name_H-M 'P -1'
_atom_sites_solution_hydrogens geom
_atom_sites_solution_primary direct
_atom_sites_solution_secondary difmap
_audit_creation_method SHELXL-97
_cell_angle_alpha 91.517(3)
_cell_angle_beta 104.227(3)
_cell_angle_gamma 94.714(3)
_cell_formula_units_Z 2
_cell_length_a 7.1401(4)
_cell_length_b 8.7787(4)
_cell_length_c 9.0678(4)
_cell_measurement_reflns_used 1927
_cell_measurement_temperature 293(2)
_cell_measurement_theta_max 24.99
_cell_measurement_theta_min 2.32
_cell_volume 548.44(5)
_computing_cell_refinement
;
SAINT (Bruker, 2004)
;
_computing_data_collection
;
APEX2 (Bruker, 2004)
;
_computing_data_reduction
;
SAINT (Bruker, 2004)
;
_computing_molecular_graphics
;
ORTEP-3 for Windows (Farrugia, 2012)
;
_computing_publication_material
;
SHELXL97 (Sheldrick, 2008) and PLATON (Spek, 2009)
;
_computing_structure_refinement
;
SHELXL97 (Sheldrick, 2008)
;
_computing_structure_solution
;
SHELXS97 (Sheldrick, 2008)
;
_diffrn_ambient_temperature 293(2)
_diffrn_measured_fraction_theta_full 0.999
_diffrn_measured_fraction_theta_max 0.999
_diffrn_measurement_device_type 'Bruker Kappa APEXII CCD'
_diffrn_measurement_method '\w and \f scans '
_diffrn_radiation_monochromator graphite
_diffrn_radiation_source 'fine-focus sealed tube'
_diffrn_radiation_type MoK\a
_diffrn_radiation_wavelength 0.71073
_diffrn_reflns_av_R_equivalents 0.0369
_diffrn_reflns_av_sigmaI/netI 0.0255
_diffrn_reflns_limit_h_max 8
_diffrn_reflns_limit_h_min -8
_diffrn_reflns_limit_k_max 10
_diffrn_reflns_limit_k_min -10
_diffrn_reflns_limit_l_max 10
_diffrn_reflns_limit_l_min -10
_diffrn_reflns_number 11311
_diffrn_reflns_theta_full 24.99
_diffrn_reflns_theta_max 24.99
_diffrn_reflns_theta_min 2.32
_exptl_absorpt_coefficient_mu 0.107
_exptl_absorpt_correction_T_max 0.9685
_exptl_absorpt_correction_T_min 0.9634
_exptl_absorpt_correction_type multi-scan
_exptl_absorpt_process_details
;
(SADABS; Bruker, 2004)
;
_exptl_crystal_colour colourless
_exptl_crystal_density_diffrn 1.412
_exptl_crystal_density_method 'not measured'
_exptl_crystal_description Block
_exptl_crystal_F_000 244
_exptl_crystal_size_max 0.35
_exptl_crystal_size_mid 0.30
_exptl_crystal_size_min 0.30
_refine_diff_density_max 0.304
_refine_diff_density_min -0.270
_refine_ls_extinction_method none
_refine_ls_goodness_of_fit_ref 1.063
_refine_ls_hydrogen_treatment mixed
_refine_ls_matrix_type full
_refine_ls_number_parameters 158
_refine_ls_number_reflns 1927
_refine_ls_number_restraints 0
_refine_ls_restrained_S_all 1.063
_refine_ls_R_factor_all 0.0705
_refine_ls_R_factor_gt 0.0554
_refine_ls_shift/su_max 0.000
_refine_ls_shift/su_mean 0.000
_refine_ls_structure_factor_coef Fsqd
_refine_ls_weighting_details 'calc w=1/[\s^2^(Fo^2^)+(0.1020P)^2^+0.1720P] where P=(Fo^2^+2Fc^2^)/3'
_refine_ls_weighting_scheme calc
_refine_ls_wR_factor_gt 0.1586
_refine_ls_wR_factor_ref 0.1726
_reflns_number_gt 1480
_reflns_number_total 1927
_reflns_threshold_expression I>2\s(I)
_cod_data_source_file hb7369sup1.cif
_cod_data_source_block I
_cod_database_code 2240539
_cod_database_fobs_code 2240539

loop_
_symmetry_equiv_pos_as_xyz
'x, y, z'
'-x, -y, -z'

loop_
_atom_site_type_symbol
_atom_site_label
_atom_site_fract_x
_atom_site_fract_y
_atom_site_fract_z
_atom_site_U_iso_or_equiv
_atom_site_adp_type
_atom_site_calc_flag
_atom_site_refinement_flags
_atom_site_occupancy
_atom_site_symmetry_multiplicity
O O2 0.0254(2) 0.10821(18) 0.36778(18) 0.0462(5) Uani d . 1 1
O O4 0.1745(3) -0.03538(19) 0.15149(19) 0.0536(5) Uani d . 1 1
O O3 0.4764(3) 0.0432(2) 0.2809(2) 0.0632(6) Uani d . 1 1
O O1 0.1739(3) 0.3246(2) 0.1663(2) 0.0643(6) Uani d . 1 1
N N1 0.2372(3) 0.4866(2) 0.3794(3) 0.0504(6) Uani d . 1 1
C C7 0.2040(3) 0.3195(3) 0.5623(3) 0.0425(6) Uani d . 1 1
C C2 0.3047(4) 0.0282(2) 0.2698(3) 0.0429(6) Uani d . 1 1
C C4 0.1736(3) 0.2320(2) 0.4166(2) 0.0379(5) Uani d . 1 1
C C3 0.2223(4) 0.0750(3) 0.3974(3) 0.0428(6) Uani d . 1 1
C C6 0.2456(3) 0.4711(3) 0.5343(3) 0.0486(6) Uani d . 1 1
C C5 0.1928(3) 0.3492(3) 0.3012(3) 0.0438(6) Uani d . 1 1
C C8 0.2075(4) 0.2738(4) 0.7065(3) 0.0566(7) Uani d . 1 1
H H8 0.1811 0.1715 0.7247 0.068 Uiso calc R 1 1
C C11 0.2901(4) 0.5825(4) 0.6509(4) 0.0717(10) Uani d . 1 1
H H11 0.3174 0.6849 0.6334 0.086 Uiso calc R 1 1
C C1 0.2456(5) -0.0803(4) 0.0221(3) 0.0692(9) Uani d . 1 1
H H1A 0.1393 -0.1255 -0.0577 0.104 Uiso calc R 1 1
H H1B 0.3391 -0.1534 0.0521 0.104 Uiso calc R 1 1
H H1C 0.3056 0.0081 -0.0141 0.104 Uiso calc R 1 1
C C12 0.2681(5) 0.6277(3) 0.3066(5) 0.0774(10) Uani d . 1 1
H H12A 0.2979 0.7114 0.3813 0.116 Uiso calc R 1 1
H H12B 0.1528 0.6440 0.2303 0.116 Uiso calc R 1 1
H H12C 0.3742 0.6214 0.2597 0.116 Uiso calc R 1 1
C C10 0.2921(5) 0.5344(5) 0.7951(4) 0.0845(12) Uani d . 1 1
H H10 0.3223 0.6068 0.8761 0.101 Uiso calc R 1 1
C C9 0.2516(5) 0.3848(5) 0.8237(4) 0.0796(11) Uani d . 1 1
H H9 0.2537 0.3576 0.9225 0.096 Uiso calc R 1 1
H H3 0.273(4) 0.024(3) 0.488(3) 0.052(7) Uiso d . 1 1

loop_
_atom_site_aniso_label
_atom_site_aniso_U_11
_atom_site_aniso_U_22
_atom_site_aniso_U_33
_atom_site_aniso_U_12
_atom_site_aniso_U_13
_atom_site_aniso_U_23
O2 0.0454(10) 0.0440(9) 0.0450(9) -0.0086(7) 0.0076(7) 0.0005(7)
O4 0.0565(11) 0.0523(11) 0.0456(10) 0.0033(8) 0.0026(8) -0.0115(8)
O3 0.0524(13) 0.0730(13) 0.0597(12) 0.0065(9) 0.0068(9) -0.0112(9)
O1 0.0859(15) 0.0673(12) 0.0455(11) 0.0096(10) 0.0247(10) 0.0167(9)
N1 0.0464(12) 0.0339(11) 0.0738(15) 0.0021(8) 0.0206(10) 0.0087(9)
C7 0.0352(12) 0.0495(14) 0.0418(13) 0.0004(10) 0.0099(9) -0.0061(10)
C2 0.0477(15) 0.0335(12) 0.0425(13) 0.0041(10) 0.0020(10) 0.0010(9)
C4 0.0380(12) 0.0387(12) 0.0351(11) -0.0034(9) 0.0078(9) 0.0011(9)
C3 0.0477(14) 0.0373(12) 0.0382(13) -0.0010(10) 0.0024(10) 0.0032(10)
C6 0.0333(13) 0.0470(14) 0.0650(17) 0.0033(10) 0.0125(11) -0.0104(11)
C5 0.0425(13) 0.0441(13) 0.0476(14) 0.0047(10) 0.0154(10) 0.0087(10)
C8 0.0495(15) 0.0805(19) 0.0392(14) -0.0009(13) 0.0128(11) -0.0032(12)
C11 0.0491(17) 0.0595(18) 0.100(3) 0.0038(13) 0.0116(16) -0.0328(17)
C1 0.077(2) 0.082(2) 0.0455(15) 0.0188(16) 0.0083(13) -0.0170(14)
C12 0.0574(18) 0.0453(16) 0.137(3) 0.0067(13) 0.0348(18) 0.0312(17)
C10 0.061(2) 0.110(3) 0.074(2) 0.0127(19) 0.0073(16) -0.052(2)
C9 0.062(2) 0.128(3) 0.0476(17) 0.0067(19) 0.0138(14) -0.0251(18)

loop_
_atom_type_symbol
_atom_type_description
_atom_type_scat_dispersion_real
_atom_type_scat_dispersion_imag
_atom_type_scat_source
C C 0.0033 0.0016 'International Tables Vol C Tables 4.2.6.8 and 6.1.1.4'
H H 0.0000 0.0000 'International Tables Vol C Tables 4.2.6.8 and 6.1.1.4'
N N 0.0061 0.0033 'International Tables Vol C Tables 4.2.6.8 and 6.1.1.4'
O O 0.0106 0.0060 'International Tables Vol C Tables 4.2.6.8 and 6.1.1.4'

loop_
_geom_angle_atom_site_label_1
_geom_angle_atom_site_label_2
_geom_angle_atom_site_label_3
_geom_angle
C3 O2 C4 61.80(14)
C2 O4 C1 116.2(2)
C5 N1 C6 111.2(2)
C5 N1 C12 122.4(3)
C6 N1 C12 126.4(2)
C8 C7 C6 121.6(2)
C8 C7 C4 131.6(2)
C6 C7 C4 106.7(2)
O3 C2 O4 125.0(2)
O3 C2 C3 121.3(2)
O4 C2 C3 113.7(2)
O2 C4 C3 58.71(14)
O2 C4 C7 123.07(19)
C3 C4 C7 125.9(2)
O2 C4 C5 116.78(18)
C3 C4 C5 121.0(2)
C7 C4 C5 105.51(19)
O2 C3 C4 59.48(14)
O2 C3 C2 119.95(19)
C4 C3 C2 121.3(2)
O2 C3 H3 117.1(15)
C4 C3 H3 116.4(16)
C2 C3 H3 112.8(15)
C11 C6 C7 120.9(3)
C11 C6 N1 128.8(3)
C7 C6 N1 110.3(2)
O1 C5 N1 127.2(2)
O1 C5 C4 126.6(2)
N1 C5 C4 106.3(2)
C7 C8 C9 117.8(3)
C7 C8 H8 121.1
C9 C8 H8 121.1
C6 C11 C10 116.7(3)
C6 C11 H11 121.7
C10 C11 H11 121.7
O4 C1 H1A 109.5
O4 C1 H1B 109.5
H1A C1 H1B 109.5
O4 C1 H1C 109.5
H1A C1 H1C 109.5
H1B C1 H1C 109.5
N1 C12 H12A 109.5
N1 C12 H12B 109.5
H12A C12 H12B 109.5
N1 C12 H12C 109.5
H12A C12 H12C 109.5
H12B C12 H12C 109.5
C9 C10 C11 122.8(3)
C9 C10 H10 118.6
C11 C10 H10 118.6
C10 C9 C8 120.3(3)
C10 C9 H9 119.9
C8 C9 H9 119.9

loop_
_geom_bond_atom_site_label_1
_geom_bond_atom_site_label_2
_geom_bond_distance
O2 C3 1.421(3)
O2 C4 1.433(3)
O4 C2 1.311(3)
O4 C1 1.446(3)
O3 C2 1.201(3)
O1 C5 1.209(3)
N1 C5 1.356(3)
N1 C6 1.402(3)
N1 C12 1.446(3)
C7 C8 1.373(3)
C7 C6 1.384(4)
C7 C4 1.470(3)
C2 C3 1.484(4)
C4 C3 1.466(3)
C4 C5 1.509(3)
C3 H3 0.95(3)
C6 C11 1.380(4)
C8 C9 1.382(4)
C8 H8 0.9300
C11 C10 1.382(5)
C11 H11 0.9300
C1 H1A 0.9600
C1 H1B 0.9600
C1 H1C 0.9600
C12 H12A 0.9600
C12 H12B 0.9600
C12 H12C 0.9600
C10 C9 1.367(5)
C10 H10 0.9300
C9 H9 0.9300

loop_
_geom_hbond_atom_site_label_D
_geom_hbond_atom_site_label_H
_geom_hbond_atom_site_label_A
_geom_hbond_site_symmetry_A
_geom_hbond_distance_DH
_geom_hbond_distance_HA
_geom_hbond_distance_DA
_geom_hbond_angle_DHA
C3 H3 O3 2_656 0.95(3) 2.52(3) 3.414(3) 157(2)
C9 H9 O1 1_556 0.93 2.43 3.335(4) 163

loop_
_geom_torsion_atom_site_label_1
_geom_torsion_atom_site_label_2
_geom_torsion_atom_site_label_3
_geom_torsion_atom_site_label_4
_geom_torsion
C1 O4 C2 O3 -4.4(4)
C1 O4 C2 C3 178.6(2)
C3 O2 C4 C7 -115.0(2)
C3 O2 C4 C5 111.7(2)
C8 C7 C4 O2 44.0(4)
C6 C7 C4 O2 -140.1(2)
C8 C7 C4 C3 -28.9(4)
C6 C7 C4 C3 147.0(2)
C8 C7 C4 C5 -178.4(2)
C6 C7 C4 C5 -2.5(2)
C4 O2 C3 C2 -110.9(2)
C7 C4 C3 O2 110.4(2)
C5 C4 C3 O2 -104.4(2)
O2 C4 C3 C2 108.6(2)
C7 C4 C3 C2 -141.0(2)
C5 C4 C3 C2 4.2(3)
O3 C2 C3 O2 157.5(2)
O4 C2 C3 O2 -25.4(3)
O3 C2 C3 C4 87.1(3)
O4 C2 C3 C4 -95.8(2)
C8 C7 C6 C11 -0.8(4)
C4 C7 C6 C11 -177.1(2)
C8 C7 C6 N1 178.4(2)
C4 C7 C6 N1 2.0(3)
C5 N1 C6 C11 178.4(2)
C12 N1 C6 C11 -2.3(4)
C5 N1 C6 C7 -0.6(3)
C12 N1 C6 C7 178.7(2)
C6 N1 C5 O1 179.6(2)
C12 N1 C5 O1 0.2(4)
C6 N1 C5 C4 -1.0(3)
C12 N1 C5 C4 179.7(2)
O2 C4 C5 O1 -37.7(3)
C3 C4 C5 O1 30.3(4)
C7 C4 C5 O1 -178.4(2)
O2 C4 C5 N1 142.9(2)
C3 C4 C5 N1 -149.1(2)
C7 C4 C5 N1 2.2(2)
C6 C7 C8 C9 0.9(4)
C4 C7 C8 C9 176.2(3)
C7 C6 C11 C10 0.5(4)
N1 C6 C11 C10 -178.5(2)
C6 C11 C10 C9 -0.3(5)
C11 C10 C9 C8 0.5(5)
C7 C8 C9 C10 -0.7(4)
